data_1010834
loop_
_publ_author_name
'Zintl, E'
'Huseman, E'

_publ_section_title
;
Bindungsart und Gitterbau binaerer Magnesiumverbindungen. (12.
Mitteilung ueber Metalle und Legierungen.)
;
_journal_coden_ASTM ZPCBAL
_journal_name_full
;
Zeitschrift fuer Physikalische Chemie, Abteilung B: Chemie der
Elementarprozesse, Aufbau der Materie
;
_journal_page_first 138
_journal_page_last 155
_journal_volume 21
_journal_year 1933
_chemical_formula_structural 'Mg3 Bi2'
_chemical_formula_sum 'Bi2 Mg3'
_chemical_name_systematic 'Magnesium bismuth (3/2)'
_space_group_IT_number 164
_symmetry_cell_setting trigonal
_symmetry_Int_Tables_number 164
_symmetry_space_group_name_Hall '-P 3 2"'
_symmetry_space_group_name_H-M 'P -3 m 1'
_cell_angle_alpha 90
_cell_angle_beta 90
_cell_angle_gamma 120
_cell_formula_units_Z 1
_cell_length_a 4.666
_cell_length_b 4.666
_cell_length_c 7.401
_cell_volume 139.5
_cod_database_code 1010834

loop_
_symmetry_equiv_pos_as_xyz
x,y,z
-y,x-y,z
y-x,-x,z
-y,-x,z
x,x-y,z
y-x,y,z
-x,-y,-z
y,y-x,-z
x-y,x,-z
y,x,-z
-x,y-x,-z
x-y,-y,-z

loop_
_atom_site_label
_atom_site_fract_x
_atom_site_fract_y
_atom_site_fract_z
? ? ? ?
